data_4300392
_journal_name_full 'Inorganic Chemistry'
_journal_paper_doi 10.1021/ic0510260
_journal_year 2006
_chemical_formula_sum 'As F9 O4 Xe2'
_chemical_formula_weight 572.52
_space_group_IT_number 14
_symmetry_cell_setting monoclinic
_symmetry_space_group_name_Hall '-P 2ybc'
_symmetry_space_group_name_H-M 'P 1 21/c 1'
_cell_angle_alpha 90.00
_cell_angle_beta 101.176(5)
_cell_angle_gamma 90.00
_cell_formula_units_Z 4
_cell_length_a 10.4725(18)
_cell_length_b 5.3326(8)
_cell_length_c 18.3160(6)
_cell_measurement_temperature 160(2)
_cell_volume 1003.5(2)
_diffrn_ambient_temperature 160(2)
_exptl_crystal_density_diffrn 3.790
_cod_depositor_comments
;
The following automatic conversions were performed:
'_symmetry_cell_setting' value 'Monoclinic' changed to 'monoclinic'
according to '/home/saulius/struct/CIF-dictionaries/cif_core.dic'
dictionary named 'cif_core.dic' version 2.4.1 from 2010-06-29.

Automatic conversion script
Id: cif_fix_enum 1527 2010-12-29 10:47:43Z saulius 
;
_cod_original_sg_symbol_H-M 'P 21/c'
_cod_database_code 4300392

loop_
_symmetry_equiv_pos_as_xyz
'x, y, z'
'-x, y+1/2, -z+1/2'
'-x, -y, -z'
'x, -y-1/2, z-1/2'

loop_
_atom_site_label
_atom_site_type_symbol
_atom_site_fract_x
_atom_site_fract_y
_atom_site_fract_z
_atom_site_U_iso_or_equiv
_atom_site_adp_type
_atom_site_occupancy
_atom_site_symmetry_multiplicity
_atom_site_calc_flag
_atom_site_refinement_flags
_atom_site_disorder_assembly
_atom_site_disorder_group
As1 As -0.01398(6) -0.15109(11) -0.12548(3) 0.01974(16) Uani 1 1 d . . .
F1 F -0.0559(4) 0.0101(8) -0.2048(2) 0.0437(10) Uani 1 1 d . . .
F5 F 0.0662(4) 0.1096(7) -0.0833(2) 0.0358(9) Uani 1 1 d . . .
F6 F 0.0275(4) -0.3141(8) -0.0447(2) 0.0412(10) Uani 1 1 d . . .
Xe1 Xe 0.31814(3) 0.66416(7) 0.15938(2) 0.02141(13) Uani 1 1 d . . .
F7 F 0.3218(4) 0.7845(9) 0.2557(2) 0.0452(11) Uani 1 1 d . . .
O1 O 0.3922(5) 0.3834(8) 0.1876(3) 0.0379(12) Uani 1 1 d . . .
O2 O 0.4396(4) 0.8573(8) 0.1410(3) 0.0334(11) Uani 1 1 d . . .
F8 F 0.2769(3) 0.5402(7) 0.04486(18) 0.0328(9) Uani 1 1 d . . .
Xe2 Xe 0.28308(3) 0.38027(7) -0.06688(2) 0.02088(13) Uani 1 1 d . . .
O3 O 0.3586(5) 0.1170(8) -0.0253(3) 0.0359(11) Uani 1 1 d . . .
O4 O 0.4061(4) 0.5854(8) -0.0754(3) 0.0317(10) Uani 1 1 d . . .
F9 F 0.2599(4) 0.2589(8) -0.16445(19) 0.0336(9) Uani 1 1 d . . .
F2 F -0.0958(4) -0.4120(7) -0.1662(2) 0.0386(10) Uani 1 1 d . . .
F3 F -0.1550(3) -0.0502(7) -0.0985(2) 0.0367(9) Uani 1 1 d . . .
F4 F 0.1280(3) -0.2549(7) -0.15016(19) 0.0307(8) Uani 1 1 d . . .

loop_
_atom_site_aniso_label
_atom_site_aniso_U_11
_atom_site_aniso_U_22
_atom_site_aniso_U_33
_atom_site_aniso_U_23
_atom_site_aniso_U_13
_atom_site_aniso_U_12
As1 0.0195(3) 0.0187(3) 0.0215(3) 0.0016(2) 0.0051(2) 0.0000(2)
F1 0.054(3) 0.044(2) 0.030(2) 0.0136(19) 0.0001(18) 0.006(2)
F5 0.034(2) 0.033(2) 0.042(2) -0.0127(18) 0.0131(17) -0.0101(17)
F6 0.056(3) 0.043(2) 0.029(2) 0.0183(18) 0.0160(18) 0.016(2)
Xe1 0.0192(2) 0.0237(2) 0.0216(2) -0.00291(15) 0.00450(13) 0.00073(15)
F7 0.043(2) 0.069(3) 0.025(2) -0.017(2) 0.0106(17) 0.002(2)
O1 0.039(3) 0.033(3) 0.040(3) 0.009(2) 0.005(2) 0.010(2)
O2 0.026(2) 0.032(2) 0.044(3) -0.007(2) 0.0124(19) -0.0113(19)
F8 0.036(2) 0.037(2) 0.0241(19) -0.0034(17) 0.0026(15) -0.0006(18)
Xe2 0.0216(2) 0.0195(2) 0.0210(2) -0.00076(15) 0.00291(13) -0.00040(15)
O3 0.039(3) 0.026(2) 0.041(3) 0.004(2) 0.003(2) 0.007(2)
O4 0.031(2) 0.028(2) 0.037(3) 0.000(2) 0.0082(19) -0.007(2)
F9 0.041(2) 0.039(2) 0.0220(18) -0.0100(18) 0.0084(15) -0.0044(19)
F2 0.032(2) 0.032(2) 0.054(3) -0.015(2) 0.0159(18) -0.0073(18)
F3 0.0269(19) 0.032(2) 0.055(3) -0.0032(19) 0.0168(17) 0.0041(17)
F4 0.0270(19) 0.036(2) 0.032(2) -0.0027(18) 0.0128(15) 0.0030(17)

loop_
_geom_bond_atom_site_label_1
_geom_bond_atom_site_label_2
_geom_bond_distance
_geom_bond_site_symmetry_2
_geom_bond_publ_flag
As1 F1 1.672(4) . ?
As1 F6 1.699(4) . ?
As1 F2 1.726(4) . ?
As1 F5 1.727(4) . ?
As1 F4 1.727(3) . ?
As1 F3 1.731(4) . ?
Xe1 O2 1.719(4) . ?
Xe1 O1 1.719(4) . ?
Xe1 F7 1.870(4) . ?
Xe1 F8 2.161(3) . ?
F8 Xe2 2.230(3) . ?
Xe2 O3 1.715(4) . ?
Xe2 O4 1.721(4) . ?
Xe2 F9 1.872(3) . ?
